data_4114714
loop_
_publ_author_name
'Leslie D. Field'
'Anthony J. Turnbull'
'Peter Turner'

_publ_contact_author_address
;    
  School of Chemistry, University of Sydney, NSW, Australia.
;
_publ_contact_author_email l.field@chem.usyd.edu.au
_publ_contact_author_fax '+61 2 9351 6650'
_publ_contact_author_name 'Leslie D. Field'
_publ_contact_author_phone '+61 2 9351 2060'
_publ_section_title
;
 Acetylide-Bridged Organometallic Oligomers via the Photochemical
 Metathesis of Methyl-Iron(II) Complexes
;
_journal_name_full 'Journal of the American Chemical Society'
_journal_page_first 3692
_journal_page_last 3702
_journal_paper_doi 10.1021/ja011105k
_journal_volume 124
_journal_year 2002
_chemical_formula_sum 'C21 H40 Fe P4'
_chemical_formula_weight 472.26
_chemical_name_systematic
; 
 ? 
;
_space_group_IT_number 14
_symmetry_cell_setting monoclinic
_symmetry_Int_Tables_number 14
_symmetry_space_group_name_Hall '-P 2yn'
_symmetry_space_group_name_H-M 'P 1 21/n 1'
_atom_sites_solution_hydrogens geom
_atom_sites_solution_primary direct
_atom_sites_solution_secondary difmap
_audit_creation_method SHELXL-97
_cell_angle_alpha 90.00
_cell_angle_beta 95.7320(10)
_cell_angle_gamma 90.00
_cell_formula_units_Z 4
_cell_length_a 9.1079(6)
_cell_length_b 8.9040(6)
_cell_length_c 30.985(2)
_cell_measurement_reflns_used 6616
_cell_measurement_temperature 293(2)
_cell_measurement_theta_max 28.0
_cell_measurement_theta_min 0.0
_cell_volume 2500.2(3)
_computing_cell_refinement SAINT
_computing_data_collection SMART
_computing_data_reduction 'SAINT and XPREP'
_computing_molecular_graphics 'teXsan for Windows (MSC, 1997)'
_computing_structure_refinement 'SHELXL-97 (Sheldrick, 1997)'
_computing_structure_solution 'SIR97 (Altomare, et. al. 1997)'
_diffrn_ambient_temperature 293(2)
_diffrn_measured_fraction_theta_full 0.959
_diffrn_measured_fraction_theta_max 0.959
_diffrn_measurement_device_type 'Bruker SMART 1000 CCD'
_diffrn_measurement_method \w
_diffrn_radiation_monochromator graphite
_diffrn_radiation_source 'sealed tube'
_diffrn_radiation_type MoK\a
_diffrn_radiation_wavelength 0.71069
_diffrn_reflns_av_R_equivalents 0.0539
_diffrn_reflns_av_sigmaI/netI 0.0346
_diffrn_reflns_limit_h_max 11
_diffrn_reflns_limit_h_min -11
_diffrn_reflns_limit_k_max 11
_diffrn_reflns_limit_k_min -11
_diffrn_reflns_limit_l_max 39
_diffrn_reflns_limit_l_min -39
_diffrn_reflns_number 34101
_diffrn_reflns_theta_full 28.18
_diffrn_reflns_theta_max 28.18
_diffrn_reflns_theta_min 1.32
_diffrn_standards_decay_% 0.0
_diffrn_standards_number 75
_exptl_absorpt_coefficient_mu 0.863
_exptl_absorpt_correction_T_max 1.000
_exptl_absorpt_correction_T_min 0.732
_exptl_absorpt_correction_type empirical
_exptl_absorpt_process_details 'SADABS (Sheldrick, 1996)'
_exptl_crystal_colour 'orange (brown ?)'
_exptl_crystal_density_diffrn 1.255
_exptl_crystal_description blade
_exptl_crystal_F_000 1008
_exptl_crystal_size_max 0.520
_exptl_crystal_size_mid 0.290
_exptl_crystal_size_min 0.084
_refine_diff_density_max 0.589
_refine_diff_density_min -0.522
_refine_diff_density_rms 0.079
_refine_ls_extinction_method none
_refine_ls_goodness_of_fit_ref 1.160
_refine_ls_hydrogen_treatment mixed
_refine_ls_matrix_type full
_refine_ls_number_parameters 247
_refine_ls_number_reflns 5888
_refine_ls_number_restraints 0
_refine_ls_restrained_S_all 1.160
_refine_ls_R_factor_all 0.0825
_refine_ls_R_factor_gt 0.0544
_refine_ls_shift/su_max 0.008
_refine_ls_shift/su_mean 0.000
_refine_ls_structure_factor_coef Fsqd
_refine_ls_weighting_details 'calc w=1/[\s^2^(Fo^2^)+(0.0488P)^2^+2.6954P] where P=(Fo^2^+2Fc^2^)/3'
_refine_ls_weighting_scheme calc
_refine_ls_wR_factor_gt 0.1203
_refine_ls_wR_factor_ref 0.1378
_reflns_number_gt 4416
_reflns_number_total 5888
_reflns_threshold_expression >2sigma(I)
_cod_data_source_file ja011105k_3.cif
_cod_data_source_block ldf99
_cod_original_sg_symbol_H-M 'P 21/n '
_cod_database_code 4114714

loop_
_symmetry_equiv_pos_as_xyz
'x, y, z'
'-x+1/2, y+1/2, -z+1/2'
'-x, -y, -z'
'x-1/2, -y-1/2, z-1/2'

loop_
_atom_site_label
_atom_site_type_symbol
_atom_site_fract_x
_atom_site_fract_y
_atom_site_fract_z
_atom_site_U_iso_or_equiv
_atom_site_adp_type
_atom_site_occupancy
_atom_site_symmetry_multiplicity
_atom_site_calc_flag
_atom_site_refinement_flags
Fe1 Fe -0.00573(5) 0.23728(5) 0.363158(13) 0.03083(13) Uani 1 1 d .
P1 P 0.12568(10) 0.31818(11) 0.31218(3) 0.0446(2) Uani 1 1 d .
P2 P -0.10807(11) 0.08021(11) 0.31440(3) 0.0456(2) Uani 1 1 d .
P3 P -0.14096(10) 0.16153(10) 0.41434(3) 0.0400(2) Uani 1 1 d .
P4 P 0.10745(10) 0.38367(10) 0.41330(3) 0.0390(2) Uani 1 1 d .
C1 C -0.1674(4) 0.4052(4) 0.34356(13) 0.0472(8) Uani 1 1 d .
H1A H -0.1451 0.4956 0.3598 0.11(2) Uiso 1 1 calc R
H1B H -0.2634 0.3698 0.3489 0.107(19) Uiso 1 1 calc R
H1C H -0.1661 0.4255 0.3132 0.15(3) Uiso 1 1 calc R
C2 C 0.1408(4) 0.0876(4) 0.38017(11) 0.0386(7) Uani 1 1 d .
C3 C 0.2351(4) -0.0054(4) 0.39068(12) 0.0484(9) Uani 1 1 d .
C4 C 0.3514(4) -0.1093(4) 0.40339(13) 0.0455(8) Uani 1 1 d .
C5 C 0.4008(5) -0.1330(5) 0.44654(15) 0.0634(11) Uani 1 1 d .
H5 H 0.3564 -0.0822 0.4680 0.076 Uiso 1 1 calc R
C6 C 0.5167(6) -0.2322(7) 0.4581(2) 0.096(2) Uani 1 1 d .
H6 H 0.5492 -0.2450 0.4873 0.115 Uiso 1 1 calc R
C7 C 0.5824(6) -0.3099(6) 0.4282(3) 0.107(3) Uani 1 1 d .
H7 H 0.6584 -0.3768 0.4365 0.129 Uiso 1 1 calc R
C8 C 0.5354(6) -0.2885(5) 0.3852(3) 0.0908(19) Uani 1 1 d .
H8 H 0.5808 -0.3409 0.3643 0.109 Uiso 1 1 calc R
C9 C 0.4220(5) -0.1909(5) 0.37258(17) 0.0648(11) Uani 1 1 d .
H9 H 0.3917 -0.1788 0.3432 0.078 Uiso 1 1 calc R
C10 C 0.3186(5) 0.2591(6) 0.31190(16) 0.0776(15) Uani 1 1 d .
H10A H 0.3538 0.2873 0.2849 0.116 Uiso 1 1 calc R
H10B H 0.3252 0.1521 0.3153 0.116 Uiso 1 1 calc R
H10C H 0.3776 0.3071 0.3353 0.116 Uiso 1 1 calc R
C11 C 0.1416(5) 0.5178(5) 0.29937(15) 0.0708(13) Uani 1 1 d .
H11A H 0.2043 0.5663 0.3219 0.106 Uiso 1 1 calc R
H11B H 0.0455 0.5632 0.2972 0.106 Uiso 1 1 calc R
H11C H 0.1832 0.5285 0.2723 0.106 Uiso 1 1 calc R
C12 C 0.0461(6) 0.2423(6) 0.25933(12) 0.0694(13) Uani 1 1 d .
H12A H -0.0373 0.3028 0.2478 0.083 Uiso 1 1 calc R
H12B H 0.1194 0.2436 0.2387 0.083 Uiso 1 1 calc R
C13 C -0.0032(6) 0.0821(6) 0.26682(14) 0.0775(14) Uani 1 1 d .
H13A H 0.0821 0.0168 0.2717 0.093 Uiso 1 1 calc R
H13B H -0.0644 0.0460 0.2415 0.093 Uiso 1 1 calc R
C14 C -0.1144(7) -0.1216(5) 0.32540(17) 0.0822(15) Uani 1 1 d .
H14A H -0.1382 -0.1750 0.2987 0.123 Uiso 1 1 calc R
H14B H -0.1884 -0.1415 0.3447 0.123 Uiso 1 1 calc R
H14C H -0.0200 -0.1543 0.3386 0.123 Uiso 1 1 calc R
C15 C -0.2956(5) 0.1086(6) 0.28859(17) 0.0849(16) Uani 1 1 d .
H15A H -0.3060 0.2100 0.2782 0.127 Uiso 1 1 calc R
H15B H -0.3651 0.0905 0.3093 0.127 Uiso 1 1 calc R
H15C H -0.3140 0.0402 0.2647 0.127 Uiso 1 1 calc R
C16 C -0.1070(5) -0.0231(5) 0.43899(15) 0.0651(11) Uani 1 1 d .
H16A H -0.1651 -0.0342 0.4630 0.098 Uiso 1 1 calc R
H16B H -0.0043 -0.0325 0.4491 0.098 Uiso 1 1 calc R
H16C H -0.1338 -0.0997 0.4179 0.098 Uiso 1 1 calc R
C17 C -0.3427(4) 0.1641(6) 0.40791(16) 0.0751(14) Uani 1 1 d .
H17A H -0.3783 0.0903 0.3868 0.113 Uiso 1 1 calc R
H17B H -0.3766 0.2618 0.3983 0.113 Uiso 1 1 calc R
H17C H -0.3791 0.1415 0.4352 0.113 Uiso 1 1 calc R
C18 C -0.1019(5) 0.2826(5) 0.46268(12) 0.0582(10) Uani 1 1 d .
H18A H -0.1600 0.3739 0.4594 0.070 Uiso 1 1 calc R
H18B H -0.1269 0.2304 0.4884 0.070 Uiso 1 1 calc R
C19 C 0.0612(5) 0.3199(5) 0.46678(11) 0.0543(10) Uani 1 1 d .
H19A H 0.1188 0.2318 0.4759 0.065 Uiso 1 1 calc R
H19B H 0.0827 0.3984 0.4882 0.065 Uiso 1 1 calc R
C20 C 0.3084(4) 0.3880(5) 0.42228(15) 0.0663(12) Uani 1 1 d .
H20A H 0.3471 0.4412 0.3989 0.099 Uiso 1 1 calc R
H20B H 0.3459 0.2872 0.4234 0.099 Uiso 1 1 calc R
H20C H 0.3381 0.4380 0.4492 0.099 Uiso 1 1 calc R
C21 C 0.0670(5) 0.5846(4) 0.41580(14) 0.0618(11) Uani 1 1 d .
H21A H 0.1268 0.6289 0.4397 0.093 Uiso 1 1 calc R
H21B H -0.0354 0.5985 0.4197 0.093 Uiso 1 1 calc R
H21C H 0.0882 0.6318 0.3893 0.093 Uiso 1 1 calc R

loop_
_atom_site_aniso_label
_atom_site_aniso_U_11
_atom_site_aniso_U_22
_atom_site_aniso_U_33
_atom_site_aniso_U_23
_atom_site_aniso_U_13
_atom_site_aniso_U_12
Fe1 0.0311(2) 0.0323(2) 0.0296(2) 0.00100(17) 0.00563(16) 0.00268(18)
P1 0.0454(5) 0.0538(5) 0.0368(5) 0.0078(4) 0.0151(4) 0.0055(4)
P2 0.0512(5) 0.0446(5) 0.0396(5) -0.0071(4) -0.0021(4) 0.0021(4)
P3 0.0381(5) 0.0433(5) 0.0400(5) 0.0027(4) 0.0111(4) -0.0049(4)
P4 0.0421(5) 0.0382(4) 0.0370(5) -0.0010(4) 0.0048(4) -0.0054(4)
C1 0.044(2) 0.045(2) 0.053(2) 0.0022(17) 0.0053(16) 0.0051(16)
C2 0.0374(17) 0.0429(18) 0.0360(17) 0.0006(14) 0.0068(13) 0.0022(14)
C3 0.043(2) 0.048(2) 0.055(2) 0.0072(17) 0.0093(17) 0.0042(16)
C4 0.0342(17) 0.0394(18) 0.063(2) 0.0090(16) 0.0073(16) 0.0004(14)
C5 0.053(2) 0.065(3) 0.070(3) 0.019(2) -0.001(2) -0.001(2)
C6 0.069(3) 0.087(4) 0.124(5) 0.046(4) -0.027(3) -0.002(3)
C7 0.046(3) 0.060(3) 0.211(8) 0.032(4) -0.010(4) 0.007(2)
C8 0.054(3) 0.052(3) 0.171(6) -0.009(3) 0.038(4) 0.004(2)
C9 0.056(2) 0.049(2) 0.092(3) -0.007(2) 0.019(2) -0.0009(19)
C10 0.056(3) 0.112(4) 0.070(3) 0.020(3) 0.032(2) 0.019(3)
C11 0.086(3) 0.062(3) 0.069(3) 0.021(2) 0.029(2) -0.008(2)
C12 0.090(3) 0.089(3) 0.0320(19) -0.003(2) 0.016(2) 0.006(3)
C13 0.098(4) 0.093(4) 0.043(2) -0.021(2) 0.014(2) 0.007(3)
C14 0.122(4) 0.046(2) 0.075(3) -0.012(2) -0.008(3) -0.007(3)
C15 0.067(3) 0.096(4) 0.084(4) -0.021(3) -0.031(3) 0.001(3)
C16 0.082(3) 0.050(2) 0.067(3) 0.018(2) 0.021(2) -0.005(2)
C17 0.045(2) 0.102(4) 0.081(3) 0.014(3) 0.022(2) -0.011(2)
C18 0.073(3) 0.063(2) 0.044(2) -0.0068(18) 0.0262(19) -0.008(2)
C19 0.071(3) 0.057(2) 0.0345(18) -0.0049(17) 0.0039(17) -0.010(2)
C20 0.048(2) 0.080(3) 0.069(3) -0.005(2) -0.004(2) -0.016(2)
C21 0.087(3) 0.044(2) 0.054(2) -0.0102(18) 0.007(2) -0.009(2)

loop_
_atom_type_symbol
_atom_type_description
_atom_type_scat_dispersion_real
_atom_type_scat_dispersion_imag
_atom_type_scat_source
C C 0.0033 0.0016 'International Tables Vol C Tables 4.2.6.8 and 6.1.1.4'
H H 0.0000 0.0000 'International Tables Vol C Tables 4.2.6.8 and 6.1.1.4'
P P 0.1023 0.0942 'International Tables Vol C Tables 4.2.6.8 and 6.1.1.4'
Fe Fe 0.3463 0.8444 'International Tables Vol C Tables 4.2.6.8 and 6.1.1.4'

loop_
_geom_angle_atom_site_label_1
_geom_angle_atom_site_label_2
_geom_angle_atom_site_label_3
_geom_angle
C2 Fe1 C1 179.26(15)
C2 Fe1 P1 90.65(10)
C1 Fe1 P1 88.61(11)
C2 Fe1 P2 88.99(10)
C1 Fe1 P2 90.98(11)
P1 Fe1 P2 86.47(4)
C2 Fe1 P4 87.35(10)
C1 Fe1 P4 92.68(11)
P1 Fe1 P4 93.61(4)
P2 Fe1 P4 176.34(4)
C2 Fe1 P3 90.75(10)
C1 Fe1 P3 89.99(11)
P1 Fe1 P3 178.52(4)
P2 Fe1 P3 94.05(4)
P4 Fe1 P3 85.96(4)
C11 P1 C10 100.4(2)
C11 P1 C12 101.3(2)
C10 P1 C12 100.5(2)
C11 P1 Fe1 122.34(15)
C10 P1 Fe1 120.02(15)
C12 P1 Fe1 108.86(16)
C15 P2 C14 99.9(3)
C15 P2 C13 100.7(3)
C14 P2 C13 100.8(2)
C15 P2 Fe1 121.74(17)
C14 P2 Fe1 121.06(16)
C13 P2 Fe1 109.12(17)
C16 P3 C17 100.6(2)
C16 P3 C18 100.1(2)
C17 P3 C18 101.0(2)
C16 P3 Fe1 119.48(15)
C17 P3 Fe1 122.99(16)
C18 P3 Fe1 109.11(13)
C20 P4 C21 100.1(2)
C20 P4 C19 100.7(2)
C21 P4 C19 101.45(19)
C20 P4 Fe1 120.78(16)
C21 P4 Fe1 121.74(15)
C19 P4 Fe1 108.62(13)
C3 C2 Fe1 178.9(3)
C2 C3 C4 177.3(4)
C5 C4 C9 116.8(4)
C5 C4 C3 121.6(4)
C9 C4 C3 121.6(4)
C4 C5 C6 120.7(5)
C7 C6 C5 121.7(6)
C6 C7 C8 118.8(5)
C7 C8 C9 121.1(6)
C8 C9 C4 120.9(5)
C13 C12 P1 107.6(3)
C12 C13 P2 108.4(3)
C19 C18 P3 107.7(3)
C18 C19 P4 107.6(3)

loop_
_geom_bond_atom_site_label_1
_geom_bond_atom_site_label_2
_geom_bond_distance
Fe1 C2 1.923(3)
Fe1 C1 2.144(3)
Fe1 P1 2.1965(9)
Fe1 P2 2.1968(10)
Fe1 P4 2.2035(10)
Fe1 P3 2.2083(9)
P1 C11 1.830(4)
P1 C10 1.835(4)
P1 C12 1.851(4)
P2 C15 1.829(4)
P2 C14 1.831(4)
P2 C13 1.835(5)
P3 C16 1.826(4)
P3 C17 1.828(4)
P3 C18 1.851(4)
P4 C20 1.824(4)
P4 C21 1.830(4)
P4 C19 1.840(4)
C2 C3 1.214(5)
C3 C4 1.431(5)
C4 C5 1.384(6)
C4 C9 1.405(6)
C5 C6 1.395(7)
C6 C7 1.345(9)
C7 C8 1.370(9)
C8 C9 1.376(7)
C12 C13 1.520(7)
C18 C19 1.515(6)

loop_
_geom_torsion_atom_site_label_1
_geom_torsion_atom_site_label_2
_geom_torsion_atom_site_label_3
_geom_torsion_atom_site_label_4
_geom_torsion
C2 Fe1 P1 C11 -141.3(2)
C1 Fe1 P1 C11 38.7(2)
P2 Fe1 P1 C11 129.8(2)
P4 Fe1 P1 C11 -53.9(2)
P3 Fe1 P1 C11 19.2(17)
C2 Fe1 P1 C10 -13.5(2)
C1 Fe1 P1 C10 166.5(2)
P2 Fe1 P1 C10 -102.4(2)
P4 Fe1 P1 C10 73.9(2)
P3 Fe1 P1 C10 147.0(16)
C2 Fe1 P1 C12 101.3(2)
C1 Fe1 P1 C12 -78.7(2)
P2 Fe1 P1 C12 12.36(17)
P4 Fe1 P1 C12 -171.31(17)
P3 Fe1 P1 C12 -98.2(16)
C2 Fe1 P2 C15 163.9(3)
C1 Fe1 P2 C15 -16.8(3)
P1 Fe1 P2 C15 -105.3(2)
P4 Fe1 P2 C15 163.3(6)
P3 Fe1 P2 C15 73.3(2)
C2 Fe1 P2 C14 36.5(3)
C1 Fe1 P2 C14 -144.2(3)
P1 Fe1 P2 C14 127.2(2)
P4 Fe1 P2 C14 35.8(7)
P3 Fe1 P2 C14 -54.2(2)
C2 Fe1 P2 C13 -79.6(2)
C1 Fe1 P2 C13 99.7(2)
P1 Fe1 P2 C13 11.12(19)
P4 Fe1 P2 C13 -80.3(7)
P3 Fe1 P2 C13 -170.27(19)
C2 Fe1 P3 C16 -17.7(2)
C1 Fe1 P3 C16 162.3(2)
P1 Fe1 P3 C16 -178(93)
P2 Fe1 P3 C16 71.35(19)
P4 Fe1 P3 C16 -104.98(19)
C2 Fe1 P3 C17 -145.8(2)
C1 Fe1 P3 C17 34.2(2)
P1 Fe1 P3 C17 53.7(17)
P2 Fe1 P3 C17 -56.8(2)
P4 Fe1 P3 C17 126.9(2)
C2 Fe1 P3 C18 96.41(19)
C1 Fe1 P3 C18 -83.56(19)
P1 Fe1 P3 C18 -64.1(17)
P2 Fe1 P3 C18 -174.55(16)
P4 Fe1 P3 C18 9.12(16)
C2 Fe1 P4 C20 39.5(2)
C1 Fe1 P4 C20 -139.7(2)
P1 Fe1 P4 C20 -50.95(19)
P2 Fe1 P4 C20 40.2(7)
P3 Fe1 P4 C20 130.47(19)
C2 Fe1 P4 C21 167.1(2)
C1 Fe1 P4 C21 -12.2(2)
P1 Fe1 P4 C21 76.59(18)
P2 Fe1 P4 C21 167.7(6)
P3 Fe1 P4 C21 -101.99(18)
C2 Fe1 P4 C19 -75.88(18)
C1 Fe1 P4 C19 104.86(18)
P1 Fe1 P4 C19 -166.36(15)
P2 Fe1 P4 C19 -75.2(7)
P3 Fe1 P4 C19 15.06(15)
C1 Fe1 C2 C3 28(25)
P1 Fe1 C2 C3 29(18)
P2 Fe1 C2 C3 115(18)
P4 Fe1 C2 C3 -65(18)
P3 Fe1 C2 C3 -151(18)
Fe1 C2 C3 C4 28(25)
C2 C3 C4 C5 79(8)
C2 C3 C4 C9 -100(8)
C9 C4 C5 C6 0.8(6)
C3 C4 C5 C6 -178.5(4)
C4 C5 C6 C7 -1.1(8)
C5 C6 C7 C8 1.0(9)
C6 C7 C8 C9 -0.7(9)
C7 C8 C9 C4 0.4(7)
C5 C4 C9 C8 -0.4(6)
C3 C4 C9 C8 178.8(4)
C11 P1 C12 C13 -168.6(3)
C10 P1 C12 C13 88.4(4)
Fe1 P1 C12 C13 -38.5(4)
P1 C12 C13 P2 47.2(4)
C15 P2 C13 C12 91.3(4)
C14 P2 C13 C12 -166.3(4)
Fe1 P2 C13 C12 -37.9(4)
C16 P3 C18 C19 89.1(3)
C17 P3 C18 C19 -167.9(3)
Fe1 P3 C18 C19 -37.1(3)
P3 C18 C19 P4 48.8(3)
C20 P4 C19 C18 -169.8(3)
C21 P4 C19 C18 87.4(3)
Fe1 P4 C19 C18 -42.0(3)
